data_7044630
loop_
_publ_author_name
'Liu, Yu'
'Hao, Zhaoran'
'Meng, Fanyuan'
'Wang, Pu'
'Wang, Yafei'
'Tan, Hua'
'Pei, Yong'
'Su, Shi-Jian'

_publ_section_title
;
 Dual Phosphorescent Emission of Dinuclear Platinum (II) Complexes
 Incorporating Cyclometallating Pyrenyl-Dipyrdine-Based Ligands and
 Materials Application in Near-Infrared Solution-Processed Polymer
 Light-Emitting Diodes
;
_journal_name_full 'Dalton Transactions'
_journal_paper_doi 10.1039/C7DT03282J
_journal_year 2017
_chemical_formula_sum 'C52 H0.12 N2 O4 Pt2'
_chemical_formula_weight 1106.83
_space_group_crystal_system monoclinic
_space_group_IT_number 15
_space_group_name_Hall '-C 2yc'
_space_group_name_H-M_alt 'C 1 2/c 1'
_symmetry_space_group_name_Hall '-C 2yc'
_symmetry_space_group_name_H-M 'C 1 2/c 1'
_atom_sites_solution_hydrogens geom
_audit_creation_method SHELXL-2014/7
_audit_update_record
;
2017-10-16 deposited with the CCDC.
2017-11-02 downloaded from the CCDC.
;
_cell_angle_alpha 90
_cell_angle_beta 129.261(2)
_cell_angle_gamma 90
_cell_formula_units_Z 8
_cell_length_a 31.0858(8)
_cell_length_b 18.0296(3)
_cell_length_c 21.7917(5)
_cell_measurement_temperature 293(2)
_cell_volume 9456.5(5)
_computing_structure_refinement 'SHELXL-2014/7 (Sheldrick, 2014)'
_diffrn_ambient_temperature 293(2)
_diffrn_measured_fraction_theta_full 0.998
_diffrn_measured_fraction_theta_max 0.998
_diffrn_radiation_type MoK\a
_diffrn_radiation_wavelength 0.71073
_diffrn_reflns_av_R_equivalents 0.0436
_diffrn_reflns_av_unetI/netI 0.0414
_diffrn_reflns_Laue_measured_fraction_full 0.998
_diffrn_reflns_Laue_measured_fraction_max 0.998
_diffrn_reflns_limit_h_max 38
_diffrn_reflns_limit_h_min -36
_diffrn_reflns_limit_k_max 22
_diffrn_reflns_limit_k_min -22
_diffrn_reflns_limit_l_max 27
_diffrn_reflns_limit_l_min -27
_diffrn_reflns_number 38767
_diffrn_reflns_point_group_measured_fraction_full 0.998
_diffrn_reflns_point_group_measured_fraction_max 0.998
_diffrn_reflns_theta_full 25.242
_diffrn_reflns_theta_max 26.373
_diffrn_reflns_theta_min 3.352
_exptl_absorpt_coefficient_mu 5.953
_exptl_crystal_density_diffrn 1.555
_exptl_crystal_F_000 4112
_exptl_crystal_size_max 0.410
_exptl_crystal_size_mid 0.230
_exptl_crystal_size_min 0.120
_refine_diff_density_max 1.291
_refine_diff_density_min -0.804
_refine_diff_density_rms 0.109
_refine_ls_extinction_method none
_refine_ls_goodness_of_fit_ref 1.053
_refine_ls_hydrogen_treatment constr
_refine_ls_matrix_type full
_refine_ls_number_parameters 556
_refine_ls_number_reflns 9650
_refine_ls_number_restraints 54
_refine_ls_restrained_S_all 1.092
_refine_ls_R_factor_all 0.0582
_refine_ls_R_factor_gt 0.0376
_refine_ls_shift/su_max 0.001
_refine_ls_shift/su_mean 0.000
_refine_ls_structure_factor_coef Fsqd
_refine_ls_weighting_details 'w=1/[\s^2^(Fo^2^)+(0.0416P)^2^+12.4890P] where P=(Fo^2^+2Fc^2^)/3'
_refine_ls_weighting_scheme calc
_refine_ls_wR_factor_gt 0.0837
_refine_ls_wR_factor_ref 0.0942
_reflns_Friedel_coverage 0.000
_reflns_number_gt 7312
_reflns_number_total 9650
_reflns_threshold_expression 'I > 2\s(I)'
_cod_data_source_file c7dt03282j2.cif
_cod_data_source_block 0523-ypf-5
_cod_original_cell_volume 9456.5(4)
_cod_database_code 7044630
_shelx_shelxl_version_number 2014/7
_shelx_space_group_comment
;
The symmetry employed for this shelxl refinement is uniquely defined
by the following loop, which should always be used as a source of
symmetry information in preference to the above space-group names.
They are only intended as comments.
;
_shelx_estimated_absorpt_t_min 0.194
_shelx_estimated_absorpt_t_max 0.535

loop_
_space_group_symop_operation_xyz
'x, y, z'
'-x, y, -z+1/2'
'x+1/2, y+1/2, z'
'-x+1/2, y+1/2, -z+1/2'
'-x, -y, -z'
'x, -y, z-1/2'
'-x+1/2, -y+1/2, -z'
'x+1/2, -y+1/2, z-1/2'

loop_
_atom_site_label
_atom_site_type_symbol
_atom_site_fract_x
_atom_site_fract_y
_atom_site_fract_z
_atom_site_U_iso_or_equiv
_atom_site_adp_type
_atom_site_occupancy
_atom_site_site_symmetry_order
_atom_site_calc_flag
_atom_site_refinement_flags_posn
_atom_site_refinement_flags_adp
Pt1 Pt 0.01411(2) 0.11196(2) 0.39020(2) 0.04765(8) Uani 1 1 d . .
Pt2 Pt -0.09906(2) 0.42890(2) 0.18889(2) 0.04998(9) Uani 1 1 d . .
O1 O 0.05804(16) 0.0248(2) 0.4698(2) 0.0590(11) Uani 1 1 d . .
O2 O -0.03951(16) 0.0415(2) 0.3040(2) 0.0574(11) Uani 1 1 d . .
O3 O -0.04390(16) 0.4959(2) 0.2876(2) 0.0618(12) Uani 1 1 d . .
O4 O -0.14568(16) 0.5186(2) 0.1278(2) 0.0621(11) Uani 1 1 d . .
N1 N 0.06266(17) 0.1896(3) 0.4710(2) 0.0457(11) Uani 1 1 d . .
N2 N -0.06163(17) 0.3345(2) 0.2425(3) 0.0455(11) Uani 1 1 d . .
C1 C 0.1114(5) -0.0556(5) 0.6019(4) 0.135(4) Uani 1 1 d . .
H1A H 0.1331 -0.0900 0.6450 0.202 Uiso 1 1 calc R U
H1B H 0.0826 -0.0352 0.6012 0.202 Uiso 1 1 calc R U
H1C H 0.1349 -0.0163 0.6085 0.202 Uiso 1 1 calc R U
C2 C 0.1261(4) -0.1187(6) 0.5143(6) 0.137(4) Uani 1 1 d . .
H2A H 0.1466 -0.0759 0.5194 0.205 Uiso 1 1 calc R U
H2B H 0.1079 -0.1409 0.4632 0.205 Uiso 1 1 calc R U
H2C H 0.1512 -0.1539 0.5550 0.205 Uiso 1 1 calc R U
C3 C 0.0553(3) -0.1649(4) 0.5209(5) 0.098(3) Uani 1 1 d . .
H3A H 0.0809 -0.1938 0.5678 0.148 Uiso 1 1 calc R U
H3B H 0.0413 -0.1942 0.4749 0.148 Uiso 1 1 calc R U
H3C H 0.0249 -0.1495 0.5192 0.148 Uiso 1 1 calc R U
C4 C 0.0849(3) -0.0964(4) 0.5222(4) 0.0600(17) Uani 1 1 d . .
C5 C 0.0440(2) -0.0422(3) 0.4547(3) 0.0549(15) Uani 1 1 d . .
C6 C -0.0029(3) -0.0692(3) 0.3815(4) 0.0654(18) Uani 1 1 d . .
H6 H -0.0098 -0.1198 0.3785 0.078 Uiso 1 1 calc R U
C7 C -0.0403(2) -0.0283(3) 0.3127(3) 0.0546(15) Uani 1 1 d . .
C8 C -0.0905(3) -0.0665(4) 0.2392(4) 0.075(2) Uani 1 1 d . .
C9 C -0.1351(6) -0.0691(10) 0.2389(9) 0.244(7) Uani 1 1 d . U
H9A H -0.1233 -0.0901 0.2879 0.367 Uiso 1 1 calc R U
H9B H -0.1640 -0.0992 0.1955 0.367 Uiso 1 1 calc R U
H9C H -0.1489 -0.0198 0.2333 0.367 Uiso 1 1 calc R U
C10 C -0.0775(6) -0.1393(7) 0.2272(8) 0.250(8) Uani 1 1 d . U
H10A H -0.0394 -0.1404 0.2483 0.375 Uiso 1 1 calc R U
H10B H -0.1013 -0.1501 0.1715 0.375 Uiso 1 1 calc R U
H10C H -0.0830 -0.1758 0.2537 0.375 Uiso 1 1 calc R U
C11 C -0.1083(5) -0.0274(7) 0.1659(5) 0.177(6) Uani 1 1 d . U
H11A H -0.1206 0.0217 0.1648 0.265 Uiso 1 1 calc R U
H11B H -0.1382 -0.0544 0.1201 0.265 Uiso 1 1 calc R U
H11C H -0.0775 -0.0246 0.1658 0.265 Uiso 1 1 calc R U
C12 C 0.1043(2) 0.1748(4) 0.5487(3) 0.0560(15) Uani 1 1 d . .
H12 H 0.1110 0.1261 0.5667 0.067 Uiso 1 1 calc R U
C13 C 0.1366(2) 0.2307(4) 0.6011(3) 0.0624(17) Uani 1 1 d . .
H13 H 0.1645 0.2200 0.6544 0.075 Uiso 1 1 calc R U
C14 C 0.1276(2) 0.3025(4) 0.5749(3) 0.0634(17) Uani 1 1 d . .
H14 H 0.1502 0.3405 0.6098 0.076 Uiso 1 1 calc R U
C15 C 0.0848(2) 0.3178(3) 0.4960(3) 0.0563(16) Uani 1 1 d . .
H15 H 0.0779 0.3663 0.4775 0.068 Uiso 1 1 calc R U
C16 C 0.0523(2) 0.2606(3) 0.4451(3) 0.0448(13) Uani 1 1 d . .
C17 C 0.0043(2) 0.2664(3) 0.3609(3) 0.0436(13) Uani 1 1 d . .
C18 C -0.0217(2) 0.1992(3) 0.3221(3) 0.0415(12) Uani 1 1 d . .
C19 C -0.0675(2) 0.2034(3) 0.2414(3) 0.0426(13) Uani 1 1 d . .
H19 H -0.0855 0.1597 0.2141 0.051 Uiso 1 1 calc R U
C20 C -0.0871(2) 0.2692(3) 0.2009(3) 0.0425(13) Uani 1 1 d . .
C21 C -0.0170(2) 0.3319(3) 0.3199(3) 0.0480(14) Uani 1 1 d . .
H21 H 0.0000 0.3761 0.3466 0.058 Uiso 1 1 calc R U
C22 C -0.1346(2) 0.2847(3) 0.1157(3) 0.0439(13) Uani 1 1 d . .
C23 C -0.1467(2) 0.3611(3) 0.1009(3) 0.0459(13) Uani 1 1 d . .
C24 C -0.1905(2) 0.3837(3) 0.0240(3) 0.0561(15) Uani 1 1 d . .
H24 H -0.1993 0.4338 0.0143 0.067 Uiso 1 1 calc R U
C25 C -0.2210(2) 0.3348(3) -0.0381(3) 0.0505(14) Uani 1 1 d . .
C26 C -0.2650(3) 0.3598(4) -0.1179(3) 0.0637(18) Uani 1 1 d . .
H26 H -0.2744 0.4099 -0.1267 0.076 Uiso 1 1 calc R U
C27 C -0.2923(3) 0.3132(4) -0.1790(4) 0.074(2) Uani 1 1 d . .
H27 H -0.3204 0.3314 -0.2295 0.089 Uiso 1 1 calc R U
C28 C -0.2796(2) 0.2366(4) -0.1688(3) 0.0584(16) Uani 1 1 d . .
C29 C -0.2376(2) 0.2094(4) -0.0909(3) 0.0520(15) Uani 1 1 d . .
C30 C -0.2079(2) 0.2585(3) -0.0248(3) 0.0462(13) Uani 1 1 d . .
C31 C -0.1637(2) 0.2318(3) 0.0535(3) 0.0423(12) Uani 1 1 d . .
C32 C -0.1516(2) 0.1546(3) 0.0600(3) 0.0528(15) Uani 1 1 d . .
H32 H -0.1226 0.1353 0.1094 0.063 Uiso 1 1 calc R U
C33 C -0.1805(3) 0.1083(3) -0.0031(3) 0.0627(17) Uani 1 1 d . .
H33 H -0.1712 0.0582 0.0049 0.075 Uiso 1 1 calc R U
C34 C -0.2245(2) 0.1332(3) -0.0812(3) 0.0537(15) Uani 1 1 d . .
C35 C -0.2508(3) 0.0871(4) -0.1475(3) 0.0644(18) Uani 1 1 d . .
H35 H -0.2412 0.0372 -0.1404 0.077 Uiso 1 1 calc R U
C36 C -0.2905(3) 0.1135(5) -0.2230(4) 0.076(2) Uani 1 1 d . .
C37 C -0.3042(3) 0.1878(5) -0.2323(4) 0.074(2) Uani 1 1 d . .
H37 H -0.3311 0.2060 -0.2832 0.089 Uiso 1 1 calc R U
C38 C -0.3164(4) 0.0642(5) -0.2975(4) 0.102(3) Uani 1 1 d . .
C39 C -0.3054(6) -0.0151(7) -0.2751(6) 0.200(6) Uani 1 1 d . U
H39A H -0.2693 -0.0279 -0.2579 0.300 Uiso 1 1 calc R U
H39B H -0.3330 -0.0449 -0.3201 0.300 Uiso 1 1 calc R U
H39C H -0.3067 -0.0238 -0.2329 0.300 Uiso 1 1 calc R U
C40 C -0.2969(5) 0.0891(7) -0.3423(7) 0.156(5) Uani 1 1 d . U
H40A H -0.3105 0.1382 -0.3625 0.234 Uiso 1 1 calc R U
H40B H -0.3108 0.0557 -0.3855 0.234 Uiso 1 1 calc R U
H40C H -0.2570 0.0892 -0.3073 0.234 Uiso 1 1 calc R U
C41 C -0.3796(4) 0.0722(7) -0.3522(6) 0.155(5) Uani 1 1 d . U
H41A H -0.3921 0.0671 -0.3219 0.233 Uiso 1 1 calc R U
H41B H -0.3964 0.0345 -0.3923 0.233 Uiso 1 1 calc R U
H41C H -0.3900 0.1202 -0.3769 0.233 Uiso 1 1 calc R U
C42 C 0.0474(3) 0.5506(5) 0.4194(5) 0.112(3) Uani 1 1 d . .
H42A H 0.0769 0.5755 0.4673 0.169 Uiso 1 1 calc R U
H42B H 0.0594 0.5383 0.3894 0.169 Uiso 1 1 calc R U
H42C H 0.0377 0.5060 0.4323 0.169 Uiso 1 1 calc R U
C43 C -0.0231(4) 0.6196(8) 0.4137(6) 0.178(7) Uani 1 1 d . .
H43A H -0.0292 0.5751 0.4314 0.267 Uiso 1 1 calc R U
H43B H -0.0575 0.6463 0.3788 0.267 Uiso 1 1 calc R U
H43C H 0.0037 0.6500 0.4586 0.267 Uiso 1 1 calc R U
C44 C 0.0175(4) 0.6720(6) 0.3555(6) 0.140(4) Uani 1 1 d . .
H44A H 0.0481 0.6935 0.4052 0.210 Uiso 1 1 calc R U
H44B H -0.0125 0.7069 0.3265 0.210 Uiso 1 1 calc R U
H44C H 0.0293 0.6597 0.3253 0.210 Uiso 1 1 calc R U
C45 C -0.0022(3) 0.6003(4) 0.3712(4) 0.072(2) Uani 1 1 d . .
C46 C -0.0488(2) 0.5649(3) 0.2913(4) 0.0566(16) Uani 1 1 d . .
C47 C -0.0941(3) 0.6072(3) 0.2310(4) 0.071(2) Uani 1 1 d . .
H47 H -0.0946 0.6567 0.2425 0.085 Uiso 1 1 calc R U
C48 C -0.1384(3) 0.5829(3) 0.1559(4) 0.0642(18) Uani 1 1 d . .
C49 C -0.1857(3) 0.6367(4) 0.0960(5) 0.079(2) Uani 1 1 d . .
C50 C -0.2358(4) 0.6003(5) 0.0317(7) 0.185(6) Uani 1 1 d . U
H50A H -0.2301 0.5777 -0.0026 0.278 Uiso 1 1 calc R U
H50B H -0.2653 0.6359 0.0024 0.278 Uiso 1 1 calc R U
H50C H -0.2454 0.5628 0.0524 0.278 Uiso 1 1 calc R U
C51 C -0.2019(5) 0.6827(7) 0.1386(7) 0.186(6) Uani 1 1 d . U
H51A H -0.2258 0.6537 0.1430 0.279 Uiso 1 1 calc R U
H51B H -0.2211 0.7269 0.1087 0.279 Uiso 1 1 calc R U
H51C H -0.1690 0.6961 0.1906 0.279 Uiso 1 1 calc R U
C52 C -0.1648(4) 0.6928(6) 0.0714(7) 0.168(5) Uani 1 1 d . U
H52A H -0.1275 0.7064 0.1160 0.252 Uiso 1 1 calc R U
H52B H -0.1882 0.7359 0.0518 0.252 Uiso 1 1 calc R U
H52C H -0.1650 0.6728 0.0304 0.252 Uiso 1 1 calc R U

loop_
_atom_site_aniso_label
_atom_site_aniso_U_11
_atom_site_aniso_U_22
_atom_site_aniso_U_33
_atom_site_aniso_U_23
_atom_site_aniso_U_13
_atom_site_aniso_U_12
Pt1 0.04781(14) 0.03977(13) 0.03378(12) -0.00099(9) 0.01559(10) 0.00090(9)
Pt2 0.04769(14) 0.03755(13) 0.04136(13) -0.00052(9) 0.01712(11) 0.00424(9)
O1 0.056(2) 0.049(3) 0.040(2) 0.0056(19) 0.0152(19) 0.004(2)
O2 0.059(2) 0.042(2) 0.039(2) -0.0023(18) 0.0157(19) -0.0020(19)
O3 0.057(2) 0.040(2) 0.052(2) -0.0065(19) 0.017(2) 0.0054(18)
O4 0.055(2) 0.043(2) 0.050(2) 0.002(2) 0.015(2) 0.0093(19)
N1 0.042(2) 0.045(3) 0.036(2) -0.007(2) 0.018(2) 0.001(2)
N2 0.044(3) 0.037(3) 0.047(3) -0.001(2) 0.025(2) 0.002(2)
C1 0.181(10) 0.079(6) 0.053(5) 0.016(4) 0.030(6) 0.006(6)
C2 0.118(8) 0.161(10) 0.164(10) 0.109(8) 0.105(8) 0.080(7)
C3 0.113(6) 0.079(6) 0.084(5) 0.031(5) 0.054(5) 0.000(5)
C4 0.062(4) 0.055(4) 0.046(3) 0.010(3) 0.026(3) 0.000(3)
C5 0.061(4) 0.043(4) 0.052(4) 0.005(3) 0.031(3) 0.005(3)
C6 0.066(4) 0.040(4) 0.054(4) -0.004(3) 0.020(3) -0.005(3)
C7 0.060(4) 0.041(3) 0.049(3) -0.004(3) 0.028(3) 0.001(3)
C8 0.066(4) 0.057(4) 0.059(4) -0.015(3) 0.019(4) -0.010(3)
C9 0.153(10) 0.404(18) 0.170(11) -0.158(11) 0.100(9) -0.141(11)
C10 0.213(12) 0.111(9) 0.171(11) -0.085(9) 0.001(8) 0.008(9)
C11 0.208(11) 0.156(10) 0.064(5) -0.013(6) 0.037(6) -0.093(9)
C12 0.054(3) 0.054(4) 0.034(3) 0.004(3) 0.015(3) 0.008(3)
C13 0.058(4) 0.066(4) 0.032(3) -0.007(3) 0.014(3) 0.007(3)
C14 0.053(4) 0.062(4) 0.046(3) -0.016(3) 0.018(3) -0.002(3)
C15 0.050(3) 0.050(4) 0.047(3) -0.011(3) 0.020(3) 0.003(3)
C16 0.036(3) 0.049(3) 0.038(3) -0.003(3) 0.018(2) 0.006(2)
C17 0.040(3) 0.043(3) 0.038(3) -0.002(2) 0.020(2) 0.002(2)
C18 0.042(3) 0.038(3) 0.036(3) -0.006(2) 0.021(2) -0.002(2)
C19 0.045(3) 0.035(3) 0.035(3) -0.007(2) 0.020(2) -0.003(2)
C20 0.041(3) 0.040(3) 0.039(3) -0.009(2) 0.022(2) -0.002(2)
C21 0.042(3) 0.043(3) 0.038(3) -0.005(3) 0.015(3) -0.003(2)
C22 0.042(3) 0.039(3) 0.038(3) 0.000(2) 0.019(2) 0.001(2)
C23 0.042(3) 0.042(3) 0.043(3) 0.000(2) 0.022(3) 0.001(2)
C24 0.065(4) 0.041(3) 0.049(3) 0.007(3) 0.030(3) 0.008(3)
C25 0.047(3) 0.054(4) 0.037(3) 0.002(3) 0.020(3) 0.001(3)
C26 0.062(4) 0.055(4) 0.046(3) 0.012(3) 0.020(3) 0.011(3)
C27 0.057(4) 0.095(6) 0.039(3) 0.013(4) 0.016(3) 0.002(4)
C28 0.053(3) 0.060(4) 0.040(3) 0.004(3) 0.018(3) -0.001(3)
C29 0.045(3) 0.062(4) 0.034(3) -0.002(3) 0.018(3) -0.008(3)
C30 0.044(3) 0.047(3) 0.037(3) -0.001(3) 0.021(3) -0.002(3)
C31 0.036(3) 0.045(3) 0.033(3) 0.001(2) 0.016(2) 0.002(2)
C32 0.054(3) 0.047(3) 0.038(3) 0.001(3) 0.020(3) 0.003(3)
C33 0.080(4) 0.044(4) 0.041(3) -0.005(3) 0.027(3) -0.003(3)
C34 0.048(3) 0.051(4) 0.042(3) -0.008(3) 0.019(3) -0.012(3)
C35 0.073(4) 0.062(4) 0.038(3) -0.011(3) 0.026(3) -0.011(3)
C36 0.070(4) 0.092(6) 0.044(4) -0.015(4) 0.026(3) -0.021(4)
C37 0.065(4) 0.088(6) 0.038(3) -0.005(4) 0.018(3) -0.010(4)
C38 0.109(7) 0.105(7) 0.045(4) -0.027(4) 0.027(5) -0.023(5)
C39 0.283(14) 0.113(9) 0.083(7) -0.043(7) 0.058(8) -0.014(9)
C40 0.184(10) 0.192(11) 0.134(8) -0.067(8) 0.120(8) -0.049(8)
C41 0.127(8) 0.207(12) 0.088(6) -0.071(7) 0.047(6) -0.060(8)
C42 0.083(6) 0.095(6) 0.073(5) -0.028(5) 0.009(4) 0.008(5)
C43 0.097(7) 0.323(18) 0.103(7) -0.125(10) 0.058(6) -0.045(9)
C44 0.110(7) 0.105(8) 0.102(7) -0.020(6) 0.018(6) -0.046(6)
C45 0.060(4) 0.062(4) 0.061(4) -0.016(4) 0.021(3) 0.003(3)
C46 0.048(3) 0.046(4) 0.058(4) -0.009(3) 0.025(3) -0.001(3)
C47 0.061(4) 0.041(4) 0.067(4) -0.007(3) 0.020(3) 0.008(3)
C48 0.051(4) 0.042(4) 0.067(4) 0.006(3) 0.022(3) 0.005(3)
C49 0.051(4) 0.040(4) 0.090(5) 0.010(4) 0.018(4) 0.010(3)
C50 0.094(7) 0.063(6) 0.179(10) 0.007(6) -0.017(6) 0.016(5)
C51 0.161(10) 0.167(11) 0.160(10) 0.036(9) 0.068(8) 0.099(9)
C52 0.116(7) 0.139(9) 0.191(11) 0.108(8) 0.071(7) 0.051(7)

loop_
_atom_type_symbol
_atom_type_description
_atom_type_scat_dispersion_real
_atom_type_scat_dispersion_imag
_atom_type_scat_source
C C 0.0033 0.0016 'International Tables Vol C Tables 4.2.6.8 and 6.1.1.4'
N N 0.0061 0.0033 'International Tables Vol C Tables 4.2.6.8 and 6.1.1.4'
O O 0.0106 0.0060 'International Tables Vol C Tables 4.2.6.8 and 6.1.1.4'
Pt Pt -1.7033 8.3905 'International Tables Vol C Tables 4.2.6.8 and 6.1.1.4'
H H 0.0000 0.0000 'International Tables Vol C Tables 4.2.6.8 and 6.1.1.4'

loop_
_geom_angle_atom_site_label_1
_geom_angle_atom_site_label_2
_geom_angle_atom_site_label_3
_geom_angle
C18 Pt1 O2 93.60(18)
C18 Pt1 N1 81.7(2)
O2 Pt1 N1 174.88(17)
C18 Pt1 O1 175.10(18)
O2 Pt1 O1 91.16(16)
N1 Pt1 O1 93.60(17)
C23 Pt2 N2 80.6(2)
C23 Pt2 O4 94.2(2)
N2 Pt2 O4 173.26(17)
C23 Pt2 O3 176.07(19)
N2 Pt2 O3 95.57(16)
O4 Pt2 O3 89.71(16)
C5 O1 Pt1 124.9(4)
C7 O2 Pt1 125.0(4)
C46 O3 Pt2 125.6(4)
C48 O4 Pt2 125.7(4)
C16 N1 C12 119.6(5)
C16 N1 Pt1 116.6(3)
C12 N1 Pt1 123.8(4)
C21 N2 C20 119.9(5)
C21 N2 Pt2 121.8(4)
C20 N2 Pt2 117.8(3)
C4 C1 H1A 109.5
C4 C1 H1B 109.5
H1A C1 H1B 109.5
C4 C1 H1C 109.5
H1A C1 H1C 109.5
H1B C1 H1C 109.5
C4 C2 H2A 109.5
C4 C2 H2B 109.5
H2A C2 H2B 109.5
C4 C2 H2C 109.5
H2A C2 H2C 109.5
H2B C2 H2C 109.5
C4 C3 H3A 109.5
C4 C3 H3B 109.5
H3A C3 H3B 109.5
C4 C3 H3C 109.5
H3A C3 H3C 109.5
H3B C3 H3C 109.5
C2 C4 C3 110.0(7)
C2 C4 C5 108.5(6)
C3 C4 C5 111.9(6)
C2 C4 C1 112.2(8)
C3 C4 C1 106.9(7)
C5 C4 C1 107.4(6)
O1 C5 C6 124.8(5)
O1 C5 C4 114.9(5)
C6 C5 C4 120.1(6)
C7 C6 C5 126.8(6)
C7 C6 H6 116.6
C5 C6 H6 116.6
O2 C7 C6 127.1(5)
O2 C7 C8 113.2(5)
C6 C7 C8 119.7(6)
C9 C8 C10 111.4(11)
C9 C8 C11 108.6(10)
C10 C8 C11 100.9(10)
C9 C8 C7 112.2(8)
C10 C8 C7 112.5(7)
C11 C8 C7 110.5(7)
C8 C9 H9A 109.5
C8 C9 H9B 109.5
H9A C9 H9B 109.5
C8 C9 H9C 109.5
H9A C9 H9C 109.5
H9B C9 H9C 109.5
C8 C10 H10A 109.5
C8 C10 H10B 109.5
H10A C10 H10B 109.5
C8 C10 H10C 109.5
H10A C10 H10C 109.5
H10B C10 H10C 109.5
C8 C11 H11A 109.5
C8 C11 H11B 109.5
H11A C11 H11B 109.5
C8 C11 H11C 109.5
H11A C11 H11C 109.5
H11B C11 H11C 109.5
N1 C12 C13 120.9(6)
N1 C12 H12 119.6
C13 C12 H12 119.6
C12 C13 C14 119.9(5)
C12 C13 H13 120.0
C14 C13 H13 120.0
C13 C14 C15 119.3(6)
C13 C14 H14 120.4
C15 C14 H14 120.4
C16 C15 C14 119.4(6)
C16 C15 H15 120.3
C14 C15 H15 120.3
N1 C16 C15 120.8(5)
N1 C16 C17 112.1(5)
C15 C16 C17 127.1(5)
C21 C17 C18 119.5(5)
C21 C17 C16 124.6(5)
C18 C17 C16 115.8(5)
C19 C18 C17 116.8(5)
C19 C18 Pt1 129.4(4)
C17 C18 Pt1 113.7(4)
C20 C19 C18 122.6(5)
C20 C19 H19 118.7
C18 C19 H19 118.7
C19 C20 N2 118.5(4)
C19 C20 C22 130.4(5)
N2 C20 C22 111.1(5)
N2 C21 C17 122.5(5)
N2 C21 H21 118.7
C17 C21 H21 118.7
C23 C22 C31 121.4(5)
C23 C22 C20 112.2(5)
C31 C22 C20 126.3(5)
C24 C23 C22 118.4(5)
C24 C23 Pt2 123.9(4)
C22 C23 Pt2 117.6(4)
C25 C24 C23 122.6(5)
C25 C24 H24 118.7
C23 C24 H24 118.7
C24 C25 C30 119.6(5)
C24 C25 C26 121.5(6)
C30 C25 C26 118.8(5)
C27 C26 C25 121.7(6)
C27 C26 H26 119.1
C25 C26 H26 119.1
C26 C27 C28 121.4(6)
C26 C27 H27 119.3
C28 C27 H27 119.3
C37 C28 C27 122.6(6)
C37 C28 C29 118.7(6)
C27 C28 C29 118.6(6)
C34 C29 C28 118.4(5)
C34 C29 C30 120.8(5)
C28 C29 C30 120.7(6)
C25 C30 C29 118.7(5)
C25 C30 C31 120.3(5)
C29 C30 C31 121.0(5)
C22 C31 C32 126.4(5)
C22 C31 C30 117.6(5)
C32 C31 C30 116.0(5)
C33 C32 C31 122.6(5)
C33 C32 H32 118.7
C31 C32 H32 118.7
C32 C33 C34 122.6(6)
C32 C33 H33 118.7
C34 C33 H33 118.7
C35 C34 C29 119.9(6)
C35 C34 C33 122.7(6)
C29 C34 C33 117.1(5)
C36 C35 C34 121.8(7)
C36 C35 H35 119.1
C34 C35 H35 119.1
C35 C36 C37 118.1(6)
C35 C36 C38 122.1(8)
C37 C36 C38 119.6(7)
C36 C37 C28 123.0(6)
C36 C37 H37 118.5
C28 C37 H37 118.5
C39 C38 C40 113.4(10)
C39 C38 C41 105.4(10)
C40 C38 C41 108.1(8)
C39 C38 C36 110.5(7)
C40 C38 C36 110.4(8)
C41 C38 C36 108.8(8)
C38 C39 H39A 109.5
C38 C39 H39B 109.5
H39A C39 H39B 109.5
C38 C39 H39C 109.5
H39A C39 H39C 109.5
H39B C39 H39C 109.5
C38 C40 H40A 109.5
C38 C40 H40B 109.5
H40A C40 H40B 109.5
C38 C40 H40C 109.5
H40A C40 H40C 109.5
H40B C40 H40C 109.5
C38 C41 H41A 109.5
C38 C41 H41B 109.5
H41A C41 H41B 109.5
C38 C41 H41C 109.5
H41A C41 H41C 109.5
H41B C41 H41C 109.5
C45 C42 H42A 109.5
C45 C42 H42B 109.5
H42A C42 H42B 109.5
C45 C42 H42C 109.5
H42A C42 H42C 109.5
H42B C42 H42C 109.5
C45 C43 H43A 109.5
C45 C43 H43B 109.5
H43A C43 H43B 109.5
C45 C43 H43C 109.5
H43A C43 H43C 109.5
H43B C43 H43C 109.5
C45 C44 H44A 109.5
C45 C44 H44B 109.5
H44A C44 H44B 109.5
C45 C44 H44C 109.5
H44A C44 H44C 109.5
H44B C44 H44C 109.5
C43 C45 C42 111.7(8)
C43 C45 C46 109.8(6)
C42 C45 C46 111.2(6)
C43 C45 C44 109.5(8)
C42 C45 C44 106.1(7)
C46 C45 C44 108.4(6)
O3 C46 C47 124.7(6)
O3 C46 C45 114.7(5)
C47 C46 C45 120.4(6)
C48 C47 C46 126.5(6)
C48 C47 H47 116.7
C46 C47 H47 116.7
O4 C48 C47 127.1(6)
O4 C48 C49 112.6(6)
C47 C48 C49 120.3(6)
C50 C49 C52 114.6(9)
C50 C49 C48 113.7(6)
C52 C49 C48 109.7(6)
C50 C49 C51 105.4(9)
C52 C49 C51 103.6(9)
C48 C49 C51 109.0(7)
C49 C50 H50A 109.5
C49 C50 H50B 109.5
H50A C50 H50B 109.5
C49 C50 H50C 109.5
H50A C50 H50C 109.5
H50B C50 H50C 109.5
C49 C51 H51A 109.5
C49 C51 H51B 109.5
H51A C51 H51B 109.5
C49 C51 H51C 109.5
H51A C51 H51C 109.5
H51B C51 H51C 109.5
C49 C52 H52A 109.5
C49 C52 H52B 109.5
H52A C52 H52B 109.5
C49 C52 H52C 109.5
H52A C52 H52C 109.5
H52B C52 H52C 109.5

loop_
_geom_bond_atom_site_label_1
_geom_bond_atom_site_label_2
_geom_bond_distance
Pt1 C18 1.956(5)
Pt1 O2 1.990(4)
Pt1 N1 1.993(4)
Pt1 O1 2.085(4)
Pt2 C23 1.941(5)
Pt2 N2 1.973(4)
Pt2 O4 2.012(4)
Pt2 O3 2.087(4)
O1 C5 1.254(7)
O2 C7 1.274(7)
O3 C46 1.262(7)
O4 C48 1.263(7)
N1 C16 1.354(7)
N1 C12 1.356(6)
N2 C21 1.345(6)
N2 C20 1.387(7)
C1 C4 1.556(10)
C1 H1A 0.9600
C1 H1B 0.9600
C1 H1C 0.9600
C2 C4 1.456(10)
C2 H2A 0.9600
C2 H2B 0.9600
C2 H2C 0.9600
C3 C4 1.528(9)
C3 H3A 0.9600
C3 H3B 0.9600
C3 H3C 0.9600
C4 C5 1.539(8)
C5 C6 1.403(8)
C6 C7 1.392(8)
C6 H6 0.9300
C7 C8 1.521(8)
C8 C9 1.381(15)
C8 C10 1.448(13)
C8 C11 1.495(12)
C9 H9A 0.9600
C9 H9B 0.9600
C9 H9C 0.9600
C10 H10A 0.9600
C10 H10B 0.9600
C10 H10C 0.9600
C11 H11A 0.9600
C11 H11B 0.9600
C11 H11C 0.9600
C12 C13 1.370(8)
C12 H12 0.9300
C13 C14 1.371(9)
C13 H13 0.9300
C14 C15 1.380(8)
C14 H14 0.9300
C15 C16 1.378(7)
C15 H15 0.9300
C16 C17 1.462(7)
C17 C21 1.371(7)
C17 C18 1.404(7)
C18 C19 1.399(7)
C19 C20 1.371(7)
C19 H19 0.9300
C20 C22 1.495(7)
C21 H21 0.9300
C22 C23 1.410(7)
C22 C31 1.419(7)
C23 C24 1.394(7)
C24 C25 1.372(8)
C24 H24 0.9300
C25 C30 1.412(8)
C25 C26 1.444(7)
C26 C27 1.330(9)
C26 H26 0.9300
C27 C28 1.415(9)
C27 H27 0.9300
C28 C37 1.390(9)
C28 C29 1.422(8)
C29 C34 1.410(8)
C29 C30 1.424(7)
C30 C31 1.437(7)
C31 C32 1.427(8)
C32 C33 1.352(8)
C32 H32 0.9300
C33 C34 1.423(8)
C33 H33 0.9300
C34 C35 1.397(8)
C35 C36 1.374(9)
C35 H35 0.9300
C36 C37 1.381(10)
C36 C38 1.556(10)
C37 H37 0.9300
C38 C39 1.478(14)
C38 C40 1.507(13)
C38 C41 1.527(13)
C39 H39A 0.9600
C39 H39B 0.9600
C39 H39C 0.9600
C40 H40A 0.9600
C40 H40B 0.9600
C40 H40C 0.9600
C41 H41A 0.9600
C41 H41B 0.9600
C41 H41C 0.9600
C42 C45 1.495(10)
C42 H42A 0.9600
C42 H42B 0.9600
C42 H42C 0.9600
C43 C45 1.470(11)
C43 H43A 0.9600
C43 H43B 0.9600
C43 H43C 0.9600
C44 C45 1.560(12)
C44 H44A 0.9600
C44 H44B 0.9600
C44 H44C 0.9600
C45 C46 1.532(9)
C46 C47 1.397(8)
C47 C48 1.384(9)
C47 H47 0.9300
C48 C49 1.541(8)
C49 C50 1.434(11)
C49 C52 1.474(12)
C49 C51 1.552(13)
C50 H50A 0.9600
C50 H50B 0.9600
C50 H50C 0.9600
C51 H51A 0.9600
C51 H51B 0.9600
C51 H51C 0.9600
C52 H52A 0.9600
C52 H52B 0.9600
C52 H52C 0.9600

loop_
_geom_torsion_atom_site_label_1
_geom_torsion_atom_site_label_2
_geom_torsion_atom_site_label_3
_geom_torsion_atom_site_label_4
_geom_torsion
Pt1 O1 C5 C6 1.1(9)
Pt1 O1 C5 C4 177.3(4)
C2 C4 C5 O1 -88.5(8)
C3 C4 C5 O1 150.1(6)
C1 C4 C5 O1 33.0(9)
C2 C4 C5 C6 88.0(9)
C3 C4 C5 C6 -33.5(9)
C1 C4 C5 C6 -150.5(7)
O1 C5 C6 C7 3.1(12)
C4 C5 C6 C7 -173.0(7)
Pt1 O2 C7 C6 -3.9(10)
Pt1 O2 C7 C8 172.2(5)
C5 C6 C7 O2 -1.6(12)
C5 C6 C7 C8 -177.4(7)
O2 C7 C8 C9 -89.9(11)
C6 C7 C8 C9 86.5(12)
O2 C7 C8 C10 143.6(11)
C6 C7 C8 C10 -40.0(13)
O2 C7 C8 C11 31.6(11)
C6 C7 C8 C11 -152.0(9)
C16 N1 C12 C13 -0.9(9)
Pt1 N1 C12 C13 179.3(5)
N1 C12 C13 C14 -1.3(10)
C12 C13 C14 C15 2.1(10)
C13 C14 C15 C16 -0.8(10)
C12 N1 C16 C15 2.2(8)
Pt1 N1 C16 C15 -178.0(4)
C12 N1 C16 C17 -176.9(5)
Pt1 N1 C16 C17 2.9(6)
C14 C15 C16 N1 -1.3(9)
C14 C15 C16 C17 177.6(6)
N1 C16 C17 C21 177.0(5)
C15 C16 C17 C21 -2.0(10)
N1 C16 C17 C18 -1.0(7)
C15 C16 C17 C18 179.9(6)
C21 C17 C18 C19 2.3(8)
C16 C17 C18 C19 -179.5(5)
C21 C17 C18 Pt1 -179.5(4)
C16 C17 C18 Pt1 -1.3(6)
C17 C18 C19 C20 -0.2(8)
Pt1 C18 C19 C20 -178.1(4)
C18 C19 C20 N2 -2.6(8)
C18 C19 C20 C22 179.6(5)
C21 N2 C20 C19 3.5(8)
Pt2 N2 C20 C19 -168.1(4)
C21 N2 C20 C22 -178.3(5)
Pt2 N2 C20 C22 10.1(6)
C20 N2 C21 C17 -1.5(8)
Pt2 N2 C21 C17 169.7(4)
C18 C17 C21 N2 -1.5(9)
C16 C17 C21 N2 -179.5(5)
C19 C20 C22 C23 169.7(6)
N2 C20 C22 C23 -8.2(7)
C19 C20 C22 C31 -13.5(10)
N2 C20 C22 C31 168.6(5)
C31 C22 C23 C24 3.5(9)
C20 C22 C23 C24 -179.4(5)
C31 C22 C23 Pt2 -173.9(4)
C20 C22 C23 Pt2 3.1(7)
C22 C23 C24 C25 -1.9(9)
Pt2 C23 C24 C25 175.4(5)
C23 C24 C25 C30 -0.7(10)
C23 C24 C25 C26 -177.9(6)
C24 C25 C26 C27 175.7(7)
C30 C25 C26 C27 -1.5(10)
C25 C26 C27 C28 -0.1(11)
C26 C27 C28 C37 -174.4(7)
C26 C27 C28 C29 1.8(10)
C37 C28 C29 C34 -2.7(9)
C27 C28 C29 C34 -179.1(6)
C37 C28 C29 C30 174.5(6)
C27 C28 C29 C30 -1.9(9)
C24 C25 C30 C29 -175.9(6)
C26 C25 C30 C29 1.4(9)
C24 C25 C30 C31 1.7(9)
C26 C25 C30 C31 178.9(5)
C34 C29 C30 C25 177.4(6)
C28 C29 C30 C25 0.3(9)
C34 C29 C30 C31 -0.1(9)
C28 C29 C30 C31 -177.3(6)
C23 C22 C31 C32 173.4(6)
C20 C22 C31 C32 -3.2(10)
C23 C22 C31 C30 -2.6(8)
C20 C22 C31 C30 -179.1(5)
C25 C30 C31 C22 -0.1(8)
C29 C30 C31 C22 177.4(5)
C25 C30 C31 C32 -176.4(5)
C29 C30 C31 C32 1.0(8)
C22 C31 C32 C33 -177.7(6)
C30 C31 C32 C33 -1.7(9)
C31 C32 C33 C34 1.5(11)
C28 C29 C34 C35 2.9(9)
C30 C29 C34 C35 -174.4(6)
C28 C29 C34 C33 176.9(6)
C30 C29 C34 C33 -0.3(9)
C32 C33 C34 C35 173.5(6)
C32 C33 C34 C29 -0.4(10)
C29 C34 C35 C36 -1.5(10)
C33 C34 C35 C36 -175.2(7)
C34 C35 C36 C37 -0.1(11)
C34 C35 C36 C38 174.9(7)
C35 C36 C37 C28 0.2(12)
C38 C36 C37 C28 -174.9(7)
C27 C28 C37 C36 177.5(7)
C29 C28 C37 C36 1.3(11)
C35 C36 C38 C39 16.5(14)
C37 C36 C38 C39 -168.6(10)
C35 C36 C38 C40 -109.8(10)
C37 C36 C38 C40 65.1(11)
C35 C36 C38 C41 131.7(9)
C37 C36 C38 C41 -53.4(11)
Pt2 O3 C46 C47 4.2(10)
Pt2 O3 C46 C45 179.9(4)
C43 C45 C46 O3 -107.1(9)
C42 C45 C46 O3 17.0(10)
C44 C45 C46 O3 133.2(7)
C43 C45 C46 C47 68.8(10)
C42 C45 C46 C47 -167.1(8)
C44 C45 C46 C47 -50.9(10)
O3 C46 C47 C48 -5.7(12)
C45 C46 C47 C48 178.8(7)
Pt2 O4 C48 C47 7.9(11)
Pt2 O4 C48 C49 -172.7(5)
C46 C47 C48 O4 -0.9(13)
C46 C47 C48 C49 179.7(7)
O4 C48 C49 C50 19.1(12)
C47 C48 C49 C50 -161.5(10)
O4 C48 C49 C52 -110.8(9)
C47 C48 C49 C52 68.7(11)
O4 C48 C49 C51 136.3(8)
C47 C48 C49 C51 -44.2(11)
